data_7011536
loop_
_publ_author_name
'Kontturi, Mervi'
'Vuokila-Laine, Eija'
'Per\"aniemi, Sirpa'
'Pakkanen, Tuula T.'
'Veps\"al\"ainen, Jouko J.'
'Ahlgr\'en, Markku'

_publ_section_title
;
 A structural study of bisphosphonate metal complexes. Alkaline earth
 metal complexes of (dichloromethylene)bisphosphonic acid P,P'-diethyl
 ester
;
_journal_issue 9
_journal_name_full 'Journal of the Chemical Society, Dalton Transactions'
_journal_page_first 1969
_journal_paper_doi 10.1039/b201124g
_journal_year 2002
_chemical_formula_moiety '[(H2O)3Ca{Cl2C(PO3Et)2}2Ca(H2O)3]'
_chemical_formula_sum 'C10 H32 Ca2 Cl4 O18 P4'
_chemical_formula_weight 786.20
_space_group_IT_number 64
_symmetry_cell_setting orthorhombic
_symmetry_space_group_name_Hall '-C 2ac 2'
_symmetry_space_group_name_H-M 'C m c a'
_atom_sites_solution_hydrogens geom
_atom_sites_solution_primary direct
_atom_sites_solution_secondary difmap
_audit_creation_method SHELXL-97
_cell_angle_alpha 90.00
_cell_angle_beta 90.00
_cell_angle_gamma 90.00
_cell_formula_units_Z 4
_cell_length_a 24.0044(4)
_cell_length_b 15.5269(2)
_cell_length_c 7.9701(1)
_cell_measurement_temperature 223(2)
_cell_measurement_theta_max 29.10
_cell_measurement_theta_min 3.00
_cell_volume 2970.57(7)
_computing_cell_refinement 'Denzo, Scalepack (Otwinowski & Minor, 1997)'
_computing_data_collection 'collect (Nonius, 1999)'
_computing_data_reduction 'Denzo, Scalepack'
_computing_structure_refinement 'SHELXL-97 (Sheldrick, 1997)'
_computing_structure_solution 'SHELXS-97 (Sheldrick, 1990)'
_diffrn_ambient_temperature 223(2)
_diffrn_measured_fraction_theta_full 0.985
_diffrn_measured_fraction_theta_max 0.985
_diffrn_measurement_device_type 'Nonius Kappa CCD'
_diffrn_measurement_method phi-scan
_diffrn_radiation_monochromator graphite
_diffrn_radiation_source 'fine-focus sealed tube'
_diffrn_radiation_type MoK\a
_diffrn_radiation_wavelength 0.71073
_diffrn_reflns_av_R_equivalents 0.0280
_diffrn_reflns_av_sigmaI/netI 0.0170
_diffrn_reflns_limit_h_max 32
_diffrn_reflns_limit_h_min -32
_diffrn_reflns_limit_k_max 21
_diffrn_reflns_limit_k_min -21
_diffrn_reflns_limit_l_max 10
_diffrn_reflns_limit_l_min -10
_diffrn_reflns_number 25221
_diffrn_reflns_theta_full 29.10
_diffrn_reflns_theta_max 29.10
_diffrn_reflns_theta_min 3.00
_exptl_absorpt_coefficient_mu 1.030
_exptl_absorpt_correction_T_max 0.8204
_exptl_absorpt_correction_T_min 0.8204
_exptl_absorpt_correction_type semiempirical
_exptl_crystal_colour colourless
_exptl_crystal_density_diffrn 1.758
_exptl_crystal_density_meas 1.700(11)
_exptl_crystal_density_method flotation
_exptl_crystal_description cubic
_exptl_crystal_F_000 1616
_exptl_crystal_size_max 0.20
_exptl_crystal_size_mid 0.20
_exptl_crystal_size_min 0.20
_refine_diff_density_max 0.931
_refine_diff_density_min -0.496
_refine_diff_density_rms 0.072
_refine_ls_extinction_method none
_refine_ls_goodness_of_fit_ref 1.050
_refine_ls_hydrogen_treatment constr
_refine_ls_matrix_type full
_refine_ls_number_parameters 101
_refine_ls_number_reflns 2020
_refine_ls_number_restraints 0
_refine_ls_restrained_S_all 1.050
_refine_ls_R_factor_all 0.0362
_refine_ls_R_factor_gt 0.0317
_refine_ls_shift/su_max 0.001
_refine_ls_shift/su_mean 0.000
_refine_ls_structure_factor_coef Fsqd
_refine_ls_weighting_details 'calc w=1/[\s^2^(Fo^2^)+(0.0400P)^2^+6.0000P] where P=(Fo^2^+2Fc^2^)/3'
_refine_ls_weighting_scheme calc
_refine_ls_wR_factor_gt 0.0802
_refine_ls_wR_factor_ref 0.0831
_reflns_number_gt 1803
_reflns_number_total 2020
_reflns_threshold_expression >2sigma(I)
_cod_data_source_file b201124g.txt
_cod_data_source_block Structure_3
_cod_original_sg_symbol_H-M Cmca
_cod_database_code 7011536

loop_
_symmetry_equiv_pos_as_xyz
'x, y, z'
'-x, -y+1/2, z+1/2'
'-x, y+1/2, -z+1/2'
'x, -y, -z'
'x+1/2, y+1/2, z'
'-x+1/2, -y+1, z+1/2'
'-x+1/2, y+1, -z+1/2'
'x+1/2, -y+1/2, -z'
'-x, -y, -z'
'x, y-1/2, -z-1/2'
'x, -y-1/2, z-1/2'
'-x, y, z'
'-x+1/2, -y+1/2, -z'
'x+1/2, y, -z-1/2'
'x+1/2, -y, z-1/2'
'-x+1/2, y+1/2, z'

loop_
_atom_site_label
_atom_site_type_symbol
_atom_site_fract_x
_atom_site_fract_y
_atom_site_fract_z
_atom_site_U_iso_or_equiv
_atom_site_adp_type
_atom_site_occupancy
_atom_site_symmetry_multiplicity
_atom_site_calc_flag
_atom_site_refinement_flags
_atom_site_disorder_assembly
_atom_site_disorder_group
_atom_site_attached_hydrogens
Ca1 Ca 0.5000 0.60690(3) 0.20713(5) 0.01509(11) Uani 1 2 d S . . 0
P P 0.404044(17) 0.43263(3) 0.13803(5) 0.01714(12) Uani 1 1 d . . . 0
Cl Cl 0.31629(2) 0.43234(3) -0.12531(7) 0.03599(14) Uani 1 1 d . . . 0
O1 O 0.5000 0.60416(18) 0.5087(3) 0.0601(8) Uani 1 2 d S . . 2
O2A O 0.43024(14) 0.7063(2) 0.3110(5) 0.0528(13) Uani 0.664(8) 1 d P . . 2
O2B O 0.5410(3) 0.7486(4) 0.2300(8) 0.050(3) Uani 0.336(8) 1 d P . . 2
O11 O 0.43416(5) 0.49249(8) 0.25283(17) 0.0255(3) Uani 1 1 d . . . 0
O12 O 0.43690(5) 0.37515(8) 0.02477(16) 0.0262(3) Uani 1 1 d . . . 0
O13 O 0.36224(5) 0.37230(8) 0.23591(16) 0.0237(3) Uani 1 1 d . . . 0
C1 C 0.35990(9) 0.5000 0.0000 0.0189(4) Uani 1 2 d S . . 0
C11 C 0.33763(9) 0.39242(12) 0.3977(3) 0.0318(4) Uani 1 1 d . . . 0
H11A H 0.3095 0.4377 0.3854 0.038 Uiso 1 1 calc R . . 0
H11B H 0.3664 0.4128 0.4756 0.038 Uiso 1 1 calc R . . 0
C12 C 0.31165(13) 0.31266(16) 0.4625(3) 0.0552(7) Uani 1 1 d . . . 0
H12A H 0.2848 0.2914 0.3815 0.066 Uiso 1 1 calc R . . 0
H12B H 0.2929 0.3249 0.5676 0.066 Uiso 1 1 calc R . . 0
H12C H 0.3402 0.2695 0.4808 0.066 Uiso 1 1 calc R . . 0

loop_
_atom_site_aniso_label
_atom_site_aniso_U_11
_atom_site_aniso_U_22
_atom_site_aniso_U_33
_atom_site_aniso_U_23
_atom_site_aniso_U_13
_atom_site_aniso_U_12
Ca1 0.0187(2) 0.01194(19) 0.0146(2) -0.00089(15) 0.000 0.000
P 0.0173(2) 0.0165(2) 0.0176(2) 0.00288(14) 0.00245(14) -0.00074(14)
Cl 0.0320(3) 0.0322(3) 0.0437(3) 0.0021(2) -0.0150(2) -0.01335(18)
O1 0.101(2) 0.0586(16) 0.0210(10) -0.0065(11) 0.000 0.000
O2A 0.058(2) 0.0491(19) 0.0515(19) -0.0221(17) -0.0178(16) 0.0328(16)
O2B 0.076(5) 0.035(3) 0.039(3) -0.020(3) 0.024(3) -0.034(3)
O11 0.0276(6) 0.0258(6) 0.0230(6) 0.0064(5) -0.0046(5) -0.0092(5)
O12 0.0283(6) 0.0264(6) 0.0238(6) 0.0071(5) 0.0084(5) 0.0105(5)
O13 0.0296(6) 0.0191(5) 0.0223(6) -0.0012(5) 0.0087(5) -0.0065(5)
C1 0.0169(9) 0.0168(9) 0.0232(11) -0.0017(8) 0.000 0.000
C11 0.0408(11) 0.0257(9) 0.0290(9) -0.0025(7) 0.0174(8) -0.0051(8)
C12 0.0786(18) 0.0394(12) 0.0476(14) -0.0015(11) 0.0343(14) -0.0213(12)

loop_
_atom_type_symbol
_atom_type_description
_atom_type_scat_dispersion_real
_atom_type_scat_dispersion_imag
_atom_type_scat_source
C C 0.0033 0.0016 'International Tables Vol C Tables 4.2.6.8 and 6.1.1.4'
H H 0.0000 0.0000 'International Tables Vol C Tables 4.2.6.8 and 6.1.1.4'
O O 0.0106 0.0060 'International Tables Vol C Tables 4.2.6.8 and 6.1.1.4'
P P 0.1023 0.0942 'International Tables Vol C Tables 4.2.6.8 and 6.1.1.4'
Cl Cl 0.1484 0.1585 'International Tables Vol C Tables 4.2.6.8 and 6.1.1.4'
Ca Ca 0.2262 0.3064 'International Tables Vol C Tables 4.2.6.8 and 6.1.1.4'

loop_
_geom_angle_atom_site_label_1
_geom_angle_atom_site_label_2
_geom_angle_atom_site_label_3
_geom_angle
_geom_angle_site_symmetry_1
_geom_angle_site_symmetry_3
_geom_angle_publ_flag
O1 Ca1 O11 80.53(6) . . ?
O1 Ca1 O11 80.53(6) . 12_655 ?
O11 Ca1 O11 82.15(6) . 12_655 ?
O1 Ca1 O12 140.37(3) . 4_565 ?
O11 Ca1 O12 77.77(4) . 4_565 ?
O11 Ca1 O12 127.99(5) 12_655 4_565 ?
O1 Ca1 O12 140.37(3) . 9_665 ?
O11 Ca1 O12 127.99(5) . 9_665 ?
O11 Ca1 O12 77.77(4) 12_655 9_665 ?
O12 Ca1 O12 78.04(6) 4_565 9_665 ?
O1 Ca1 O2B 86.60(16) . 12_655 ?
O11 Ca1 O2B 113.2(2) . 12_655 ?
O11 Ca1 O2B 158.16(14) 12_655 12_655 ?
O12 Ca1 O2B 72.32(11) 4_565 12_655 ?
O12 Ca1 O2B 102.1(2) 9_665 12_655 ?
O1 Ca1 O2B 86.60(16) . . ?
O11 Ca1 O2B 158.16(14) . . ?
O11 Ca1 O2B 113.2(2) 12_655 . ?
O12 Ca1 O2B 102.1(2) 4_565 . ?
O12 Ca1 O2B 72.32(11) 9_665 . ?
O2B Ca1 O2B 48.0(4) 12_655 . ?
O1 Ca1 O2A 70.72(10) . 12_655 ?
O11 Ca1 O2A 150.78(10) . 12_655 ?
O11 Ca1 O2A 87.96(12) 12_655 12_655 ?
O12 Ca1 O2A 128.60(12) 4_565 12_655 ?
O12 Ca1 O2A 75.73(7) 9_665 12_655 ?
O2B Ca1 O2A 71.1(2) 12_655 12_655 ?
O2B Ca1 O2A 27.53(18) . 12_655 ?
O1 Ca1 O2A 70.72(10) . . ?
O11 Ca1 O2A 87.96(12) . . ?
O11 Ca1 O2A 150.78(10) 12_655 . ?
O12 Ca1 O2A 75.73(7) 4_565 . ?
O12 Ca1 O2A 128.60(12) 9_665 . ?
O2B Ca1 O2A 27.53(18) 12_655 . ?
O2B Ca1 O2A 71.1(2) . . ?
O2A Ca1 O2A 87.45(17) 12_655 . ?
O11 P O12 119.15(8) . . ?
O11 P O13 112.01(7) . . ?
O12 P O13 106.23(7) . . ?
O11 P C1 106.85(6) . . ?
O12 P C1 106.29(6) . . ?
O13 P C1 105.37(8) . . ?
O2B O2A Ca1 75.9(3) 12_655 . ?
O2A O2B Ca1 76.6(3) 12_655 . ?
P O11 Ca1 133.31(8) . . ?
P O12 Ca1 136.65(7) . 9_665 ?
C11 O13 P 124.72(11) . . ?
Cl C1 Cl 108.34(12) 4_565 . ?
Cl C1 P 109.58(2) 4_565 . ?
Cl C1 P 109.57(2) . . ?
Cl C1 P 109.57(2) 4_565 4_565 ?
Cl C1 P 109.58(2) . 4_565 ?
P C1 P 110.16(11) . 4_565 ?
O13 C11 C12 107.52(16) . . ?
O13 C11 H11A 110.2 . . ?
C12 C11 H11A 110.2 . . ?
O13 C11 H11B 110.2 . . ?
C12 C11 H11B 110.2 . . ?
H11A C11 H11B 108.5 . . ?
C11 C12 H12A 109.5 . . ?
C11 C12 H12B 109.5 . . ?
H12A C12 H12B 109.5 . . ?
C11 C12 H12C 109.5 . . ?
H12A C12 H12C 109.5 . . ?
H12B C12 H12C 109.5 . . ?

loop_
_geom_bond_atom_site_label_1
_geom_bond_atom_site_label_2
_geom_bond_distance
_geom_bond_site_symmetry_2
_geom_bond_publ_flag
Ca1 O1 2.404(2) . ?
Ca1 O11 2.4056(12) . ?
Ca1 O11 2.4056(12) 12_655 ?
Ca1 O12 2.4059(12) 4_565 ?
Ca1 O12 2.4059(12) 9_665 ?
Ca1 O2B 2.416(5) 12_655 ?
Ca1 O2B 2.416(5) . ?
Ca1 O2A 2.423(2) 12_655 ?
Ca1 O2A 2.423(2) . ?
P O11 1.4912(13) . ?
P O12 1.4944(13) . ?
P O13 1.5790(12) . ?
P C1 1.8514(13) . ?
Cl C1 1.7880(13) . ?
O2A O2B 1.151(8) 12_655 ?
O2B O2A 1.151(7) 12_655 ?
O12 Ca1 2.4059(12) 9_665 ?
O13 C11 1.452(2) . ?
C1 Cl 1.7879(13) 4_565 ?
C1 P 1.8514(13) 4_565 ?
C11 C12 1.480(3) . ?
C11 H11A 0.9800 . ?
C11 H11B 0.9800 . ?
C12 H12A 0.9700 . ?
C12 H12B 0.9700 . ?
C12 H12C 0.9700 . ?

loop_
_geom_torsion_atom_site_label_1
_geom_torsion_atom_site_label_2
_geom_torsion_atom_site_label_3
_geom_torsion_atom_site_label_4
_geom_torsion
_geom_torsion_site_symmetry_1
_geom_torsion_site_symmetry_2
_geom_torsion_site_symmetry_3
_geom_torsion_site_symmetry_4
_geom_torsion_publ_flag
O1 Ca1 O2A O2B 122.4(3) . . . 12_655 ?
O11 Ca1 O2A O2B -157.0(3) . . . 12_655 ?
O11 Ca1 O2A O2B 133.1(3) 12_655 . . 12_655 ?
O12 Ca1 O2A O2B -79.1(3) 4_565 . . 12_655 ?
O12 Ca1 O2A O2B -17.5(3) 9_665 . . 12_655 ?
O2B Ca1 O2A O2B 29.3(3) . . . 12_655 ?
O2A Ca1 O2A O2B 51.9(3) 12_655 . . 12_655 ?
O1 Ca1 O2B O2A 53.0(3) . . . 12_655 ?
O11 Ca1 O2B O2A 106.8(6) . . . 12_655 ?
O11 Ca1 O2B O2A -25.2(3) 12_655 . . 12_655 ?
O12 Ca1 O2B O2A -166.1(2) 4_565 . . 12_655 ?
O12 Ca1 O2B O2A -93.0(3) 9_665 . . 12_655 ?
O2B Ca1 O2B O2A 141.5(3) 12_655 . . 12_655 ?
O2A Ca1 O2B O2A 123.8(3) . . . 12_655 ?
O12 P O11 Ca1 58.59(12) . . . . ?
O13 P O11 Ca1 -176.61(9) . . . . ?
C1 P O11 Ca1 -61.71(12) . . . . ?
O1 Ca1 O11 P -175.21(11) . . . . ?
O11 Ca1 O11 P -93.57(10) 12_655 . . . ?
O12 Ca1 O11 P 38.17(10) 4_565 . . . ?
O12 Ca1 O11 P -25.84(13) 9_665 . . . ?
O2B Ca1 O11 P 102.66(17) 12_655 . . . ?
O2B Ca1 O11 P 130.1(6) . . . . ?
O2A Ca1 O11 P -164.9(2) 12_655 . . . ?
O2A Ca1 O11 P 114.00(13) . . . . ?
O11 P O12 Ca1 -64.28(13) . . . 9_665 ?
O13 P O12 Ca1 168.19(10) . . . 9_665 ?
C1 P O12 Ca1 56.31(13) . . . 9_665 ?
O11 P O13 C11 24.19(17) . . . . ?
O12 P O13 C11 155.86(15) . . . . ?
C1 P O13 C11 -91.62(15) . . . . ?
O11 P C1 Cl -54.60(10) . . . 4_565 ?
O12 P C1 Cl 177.18(8) . . . 4_565 ?
O13 P C1 Cl 64.70(9) . . . 4_565 ?
O11 P C1 Cl -173.34(8) . . . . ?
O12 P C1 Cl 58.44(10) . . . . ?
O13 P C1 Cl -54.04(9) . . . . ?
O11 P C1 P 66.03(6) . . . 4_565 ?
O12 P C1 P -62.20(6) . . . 4_565 ?
O13 P C1 P -174.68(5) . . . 4_565 ?
P O13 C11 C12 -167.54(18) . . . . ?
